data_4515426
loop_
_publ_author_name
'Iijima, Kodai'
'Sanada, Ryo'
'Yoo, Dongho'
'Sato, Ryonosuke'
'Kawamoto, Tadashi'
'Mori, Takehiko'

_publ_section_title
;
 Carrier Charge Polarity in Mixed-Stack Charge-Transfer Crystals
 Containing Dithienobenzodithiophene.
;
_journal_issue 12
_journal_name_full 'ACS applied materials &amp; interfaces'
_journal_page_first 10262
_journal_page_last 10269
_journal_paper_doi 10.1021/acsami.8b00416
_journal_volume 10
_journal_year 2018
_chemical_formula_moiety 'C14 H6 S4, C10 H8 N4'
_chemical_formula_sum 'C24 H14 N4 S4'
_chemical_formula_weight 486.64
_space_group_crystal_system triclinic
_space_group_IT_number 2
_space_group_name_Hall '-P 1'
_space_group_name_H-M_alt 'P -1'
_atom_sites_solution_hydrogens geom
_atom_sites_solution_primary direct
_atom_sites_solution_secondary difmap
_cell_angle_alpha 108.145(12)
_cell_angle_beta 96.07(2)
_cell_angle_gamma 94.06(3)
_cell_formula_units_Z 1
_cell_length_a 7.730(3)
_cell_length_b 7.8084(13)
_cell_length_c 9.4033(14)
_cell_measurement_reflns_used 25
_cell_measurement_temperature 298
_cell_measurement_theta_max 16.73
_cell_measurement_theta_min 12.58
_cell_volume 533.1(2)
_computing_cell_refinement WinAFC
_computing_data_collection WinAFC
_computing_data_reduction WinAFC
_computing_molecular_graphics 'CrystalStructure 4.2'
_computing_publication_material 'CrystalStructure 4.2 (Rigaku, 2017)'
_computing_structure_refinement 'SHELXL Version 2018/1 (Sheldrick, 2008)'
_computing_structure_solution 'Il Milione (Burla, et al., 2007)'
_diffrn_ambient_temperature 298
_diffrn_measured_fraction_theta_full 0.999
_diffrn_measured_fraction_theta_max 1.000
_diffrn_measurement_device_type 'Rigaku AFC7R'
_diffrn_measurement_method \w-2\q
_diffrn_radiation_type 'Mo K\a'
_diffrn_radiation_wavelength 0.71069
_diffrn_reflns_av_R_equivalents 0.0521
_diffrn_reflns_Laue_measured_fraction_full 0.999
_diffrn_reflns_Laue_measured_fraction_max 1.000
_diffrn_reflns_limit_h_max 5
_diffrn_reflns_limit_h_min -9
_diffrn_reflns_limit_k_max 9
_diffrn_reflns_limit_k_min -9
_diffrn_reflns_limit_l_max 11
_diffrn_reflns_limit_l_min -11
_diffrn_reflns_number 2632
_diffrn_reflns_point_group_measured_fraction_full 0.999
_diffrn_reflns_point_group_measured_fraction_max 1.000
_diffrn_reflns_theta_full 25.240
_diffrn_reflns_theta_max 25.993
_diffrn_reflns_theta_min 2.666
_diffrn_standards_decay_% 0.439
_diffrn_standards_interval_count 150
_diffrn_standards_number 3
_exptl_absorpt_coefficient_mu 0.467
_exptl_absorpt_correction_T_max 0.995
_exptl_absorpt_correction_T_min 0.872
_exptl_absorpt_correction_type psi-scan
_exptl_absorpt_process_details '(North, Phillips & Mathews, 1968)'
_exptl_crystal_colour black
_exptl_crystal_density_diffrn 1.516
_exptl_crystal_density_method 'not measured'
_exptl_crystal_description plate
_exptl_crystal_F_000 250.00
_exptl_crystal_size_max 0.420
_exptl_crystal_size_mid 0.040
_exptl_crystal_size_min 0.010
_refine_diff_density_max 1.21
_refine_diff_density_min -0.52
_refine_ls_extinction_method none
_refine_ls_goodness_of_fit_ref 0.988
_refine_ls_hydrogen_treatment constr
_refine_ls_number_parameters 146
_refine_ls_number_reflns 2101
_refine_ls_number_restraints 0
_refine_ls_R_factor_all 0.1944
_refine_ls_R_factor_gt 0.0832
_refine_ls_shift/su_max 0.000
_refine_ls_structure_factor_coef Fsqd
_refine_ls_weighting_details 'w = 1/[\s^2^(Fo^2^)+(0.1448P)^2^] where P=(Fo^2^+2Fc^2^)/3'
_refine_ls_weighting_scheme calc
_refine_ls_wR_factor_gt 0.2003
_refine_ls_wR_factor_ref 0.2580
_reflns_Friedel_coverage 0.000
_reflns_number_gt 1009
_reflns_number_total 2101
_reflns_threshold_expression F^2^>2.0\s(F^2^)
_cod_data_source_file am8b00416_si_006.cif
_cod_data_source_block Cytidine_(Rigaku_Master_for_Mo)
_cod_original_cell_volume 533.1(3)
_cod_database_code 4515426

loop_
_space_group_symop_id
_space_group_symop_operation_xyz
1 +X,+Y,+Z
2 -X,-Y,-Z

loop_
_atom_site_label
_atom_site_type_symbol
_atom_site_fract_x
_atom_site_fract_y
_atom_site_fract_z
_atom_site_U_iso_or_equiv
_atom_site_adp_type
_atom_site_occupancy
_atom_site_site_symmetry_order
_atom_site_calc_flag
_atom_site_refinement_flags_posn
_atom_site_refinement_flags_adp
S1 S 0.7015(3) 0.0092(3) 0.2589(2) 0.0533(7) Uani 1 1 d . .
S2 S 0.5720(2) 0.4826(3) 0.17600(19) 0.0456(6) Uani 1 1 d . .
N1 N 0.1392(7) 0.2335(7) 0.2985(6) 0.0365(13) Uani 1 1 d . .
N2 N 0.2287(9) -0.0428(9) 0.3467(8) 0.0576(18) Uani 1 1 d . .
C1 C 0.7449(11) -0.0044(12) 0.0809(10) 0.062(2) Uani 1 1 d . .
H1 H 0.790096 -0.103455 0.018309 0.074 Uiso 1 1 calc R U
C2 C 0.7082(10) 0.1401(14) 0.0397(9) 0.063(2) Uani 1 1 d . .
H2 H 0.723573 0.152116 -0.053606 0.075 Uiso 1 1 calc R U
C3 C 0.6428(9) 0.2725(10) 0.1569(7) 0.0448(18) Uani 1 1 d . .
C4 C 0.6323(8) 0.2201(9) 0.2840(7) 0.0369(16) Uani 1 1 d . .
C5 C 0.5674(8) 0.3526(8) 0.4034(7) 0.0292(14) Uani 1 1 d . .
C6 C 0.5278(8) 0.5059(9) 0.3605(7) 0.0325(15) Uani 1 1 d . .
C7 C 0.4623(8) 0.6532(9) 0.4532(7) 0.0339(15) Uani 1 1 d . .
H7 H 0.438799 0.752376 0.422378 0.041 Uiso 1 1 calc R U
C8 C 0.0710(8) 0.3594(8) 0.3984(7) 0.0315(14) Uani 1 1 d . .
C9 C 0.0260(8) 0.5175(8) 0.3547(7) 0.0308(14) Uani 1 1 d . .
C10 C 0.0411(8) 0.3516(8) 0.5449(7) 0.0310(14) Uani 1 1 d . .
H11 H 0.069804 0.250521 0.570767 0.037 Uiso 1 1 calc R U
C11 C 0.1846(9) 0.0871(9) 0.3321(7) 0.0391(16) Uani 1 1 d . .
C12 C 0.0554(9) 0.5221(9) 0.1993(7) 0.0388(16) Uani 1 1 d . .
H12A H 0.031240 0.637480 0.190252 0.047 Uiso 1 1 calc R U
H12B H -0.021213 0.427477 0.123967 0.047 Uiso 1 1 calc R U
H12C H 0.174773 0.504322 0.185057 0.047 Uiso 1 1 calc R U

loop_
_atom_site_aniso_label
_atom_site_aniso_U_11
_atom_site_aniso_U_22
_atom_site_aniso_U_33
_atom_site_aniso_U_23
_atom_site_aniso_U_13
_atom_site_aniso_U_12
S1 0.0540(13) 0.0368(11) 0.0587(13) -0.0009(9) 0.0114(10) 0.0065(9)
S2 0.0535(12) 0.0605(13) 0.0246(9) 0.0157(8) 0.0065(8) 0.0064(9)
N1 0.042(3) 0.031(3) 0.031(3) 0.003(2) 0.003(2) 0.000(2)
N2 0.074(5) 0.043(4) 0.056(4) 0.013(3) 0.014(3) 0.009(3)
C1 0.061(5) 0.048(5) 0.062(6) -0.006(4) 0.020(4) 0.007(4)
C2 0.053(5) 0.084(7) 0.032(4) -0.008(4) 0.013(4) -0.003(5)
C3 0.044(4) 0.052(4) 0.029(4) 0.000(3) 0.008(3) -0.002(3)
C4 0.038(4) 0.030(3) 0.036(4) 0.001(3) 0.009(3) -0.001(3)
C5 0.033(3) 0.026(3) 0.024(3) 0.003(3) 0.002(3) -0.002(3)
C6 0.039(4) 0.037(4) 0.021(3) 0.010(3) 0.000(3) 0.000(3)
C7 0.040(4) 0.028(3) 0.034(3) 0.011(3) 0.003(3) 0.005(3)
C8 0.038(4) 0.027(3) 0.025(3) 0.004(3) 0.003(3) -0.001(3)
C9 0.033(4) 0.031(3) 0.027(3) 0.011(3) 0.000(3) -0.002(3)
C10 0.038(4) 0.021(3) 0.036(3) 0.013(3) 0.003(3) 0.003(3)
C11 0.049(4) 0.031(4) 0.035(4) 0.005(3) 0.009(3) 0.010(3)
C12 0.059(4) 0.036(4) 0.029(3) 0.020(3) 0.009(3) 0.006(3)

loop_
_atom_type_symbol
_atom_type_description
_atom_type_scat_dispersion_real
_atom_type_scat_dispersion_imag
_atom_type_scat_source
C C 0.0033 0.0016
;
International Tables for Crystallography
(Vol. C, Tables 4.2.6.8 and 6.1.1.4)
;
H H 0.0000 0.0000
;
International Tables for Crystallography
(Vol. C, Table 6.1.1.4)
;
N N 0.0061 0.0033
;
International Tables for Crystallography
(Vol. C, Tables 4.2.6.8 and 6.1.1.4)
;
S S 0.1246 0.1234
;
International Tables for Crystallography
(Vol. C, Tables 4.2.6.8 and 6.1.1.4)
;

loop_
_geom_angle_atom_site_label_1
_geom_angle_atom_site_label_2
_geom_angle_atom_site_label_3
_geom_angle
_geom_angle_site_symmetry_1
_geom_angle_site_symmetry_3
C1 S1 C4 90.6(4) . .
C3 S2 C6 91.0(3) . .
C8 N1 C11 119.2(6) . .
C2 C1 S1 114.2(6) . .
C2 C1 H1 122.9 . .
S1 C1 H1 122.9 . .
C1 C2 C3 111.4(8) . .
C1 C2 H2 124.3 . .
C3 C2 H2 124.3 . .
C4 C3 C2 112.5(8) . .
C4 C3 S2 113.0(5) . .
C2 C3 S2 134.5(7) . .
C3 C4 C5 113.2(6) . .
C3 C4 S1 111.3(5) . .
C5 C4 S1 135.5(5) . .
C7 C5 C6 119.6(6) 2_666 .
C7 C5 C4 129.4(6) 2_666 .
C6 C5 C4 111.0(5) . .
C7 C6 C5 123.4(6) . .
C7 C6 S2 124.8(5) . .
C5 C6 S2 111.8(5) . .
C6 C7 C5 117.1(6) . 2_666
C6 C7 H7 121.5 . .
C5 C7 H7 121.5 2_666 .
N1 C8 C10 124.3(6) . .
N1 C8 C9 116.3(6) . .
C10 C8 C9 119.4(5) . .
C10 C9 C8 117.4(6) 2_566 .
C10 C9 C12 123.8(6) 2_566 .
C8 C9 C12 118.7(5) . .
C9 C10 C8 123.2(6) 2_566 .
C9 C10 H11 118.4 2_566 .
C8 C10 H11 118.4 . .
N2 C11 N1 173.1(7) . .
C9 C12 H12A 109.5 . .
C9 C12 H12B 109.5 . .
H12A C12 H12B 109.5 . .
C9 C12 H12C 109.5 . .
H12A C12 H12C 109.5 . .
H12B C12 H12C 109.5 . .

loop_
_geom_bond_atom_site_label_1
_geom_bond_atom_site_label_2
_geom_bond_distance
_geom_bond_site_symmetry_2
S1 C1 1.714(9) .
S1 C4 1.721(7) .
S2 C3 1.728(8) .
S2 C6 1.760(6) .
N1 C8 1.315(8) .
N1 C11 1.337(9) .
N2 C11 1.137(9) .
C1 C2 1.341(12) .
C1 H1 0.9300 .
C2 C3 1.422(10) .
C2 H2 0.9300 .
C3 C4 1.387(10) .
C4 C5 1.433(8) .
C5 C7 1.405(9) 2_666
C5 C6 1.420(9) .
C6 C7 1.375(9) .
C7 H7 0.9300 .
C8 C10 1.439(9) .
C8 C9 1.470(9) .
C9 C10 1.335(9) 2_566
C9 C12 1.513(8) .
C10 H11 0.9300 .
C12 H12A 0.9600 .
C12 H12B 0.9600 .
C12 H12C 0.9600 .

loop_
_geom_torsion_atom_site_label_1
_geom_torsion_atom_site_label_2
_geom_torsion_atom_site_label_3
_geom_torsion_atom_site_label_4
_geom_torsion
_geom_torsion_site_symmetry_1
_geom_torsion_site_symmetry_4
C4 S1 C1 C2 -0.7(7) . .
S1 C1 C2 C3 0.7(10) . .
C1 C2 C3 C4 -0.2(10) . .
C1 C2 C3 S2 -179.6(6) . .
C6 S2 C3 C4 0.5(5) . .
C6 S2 C3 C2 179.9(8) . .
C2 C3 C4 C5 179.7(6) . .
S2 C3 C4 C5 -0.7(7) . .
C2 C3 C4 S1 -0.3(8) . .
S2 C3 C4 S1 179.2(4) . .
C1 S1 C4 C3 0.6(5) . .
C1 S1 C4 C5 -179.5(7) . .
C3 C4 C5 C7 179.4(6) . 2_666
S1 C4 C5 C7 -0.6(12) . 2_666
C3 C4 C5 C6 0.6(8) . .
S1 C4 C5 C6 -179.4(5) . .
C7 C5 C6 C7 0.7(11) 2_666 .
C4 C5 C6 C7 179.6(6) . .
C7 C5 C6 S2 -179.1(5) 2_666 .
C4 C5 C6 S2 -0.2(7) . .
C3 S2 C6 C7 180.0(6) . .
C3 S2 C6 C5 -0.2(5) . .
C5 C6 C7 C5 -0.7(11) . 2_666
S2 C6 C7 C5 179.1(5) . 2_666
C11 N1 C8 C10 0.1(10) . .
C11 N1 C8 C9 179.3(6) . .
N1 C8 C9 C10 -179.0(6) . 2_566
C10 C8 C9 C10 0.2(10) . 2_566
N1 C8 C9 C12 1.8(9) . .
C10 C8 C9 C12 -179.0(5) . .
N1 C8 C10 C9 179.0(6) . 2_566
C9 C8 C10 C9 -0.2(11) . 2_566
